data_7701248
loop_
_publ_author_name
'Haider, Wasim'
'Andrada, Diego M.'
'Bischoff, Inga-Alexandra'
'Huch, Volker'
'Sch\"afer, Andr\'e'

_publ_section_title
;
 A bis(aluminocenophane) with a short aluminum-aluminum single bond.
;
_journal_issue 40
_journal_name_full 'Dalton transactions (Cambridge, England : 2003)'
_journal_page_first 14953
_journal_page_last 14957
_journal_paper_doi 10.1039/c9dt03470f
_journal_volume 48
_journal_year 2019
_chemical_formula_sum 'C42 H58 Al2 N2'
_chemical_formula_weight 644.86
_chemical_properties_physical Air-sensitive,Moisture-sensitive
_space_group_crystal_system triclinic
_space_group_IT_number 2
_space_group_name_Hall '-P 1'
_space_group_name_H-M_alt 'P -1'
_symmetry_space_group_name_Hall '-P 1'
_symmetry_space_group_name_H-M 'P -1'
_atom_sites_solution_hydrogens mixed
_audit_creation_method SHELXL-2018/3
_audit_update_record
;
2019-06-26 deposited with the CCDC.    2019-09-23 downloaded from the CCDC.
;
_cell_angle_alpha 63.7160(13)
_cell_angle_beta 70.0821(13)
_cell_angle_gamma 80.4239(13)
_cell_formula_units_Z 2
_cell_length_a 11.2373(4)
_cell_length_b 13.3899(4)
_cell_length_c 14.1649(5)
_cell_measurement_reflns_used 9691
_cell_measurement_temperature 133(2)
_cell_measurement_theta_max 47.47
_cell_measurement_theta_min 2.84
_cell_volume 1796.37(11)
_computing_cell_refinement 'Bruker SAINT'
_computing_data_collection 'Bruker APEX2'
_computing_data_reduction 'Bruker SAINT'
_computing_molecular_graphics 'Bruker SHELXTL'
_computing_publication_material 'Bruker SHELXTL'
_computing_structure_refinement 'SHELXL-2018/3 (Sheldrick, 2018)'
_computing_structure_solution 'SHELXS-97 (Sheldrick 2008)'
_diffrn_ambient_temperature 133(2)
_diffrn_measured_fraction_theta_full 0.998
_diffrn_measured_fraction_theta_max 0.996
_diffrn_measurement_device_type 'Bruker APEX-II CCD'
_diffrn_measurement_method '\f and \w scans'
_diffrn_radiation_type MoK\a
_diffrn_radiation_wavelength 0.71073
_diffrn_reflns_av_R_equivalents 0.0482
_diffrn_reflns_av_unetI/netI 0.0340
_diffrn_reflns_Laue_measured_fraction_full 0.998
_diffrn_reflns_Laue_measured_fraction_max 0.996
_diffrn_reflns_limit_h_max 23
_diffrn_reflns_limit_h_min -23
_diffrn_reflns_limit_k_max 27
_diffrn_reflns_limit_k_min -27
_diffrn_reflns_limit_l_max 29
_diffrn_reflns_limit_l_min -29
_diffrn_reflns_number 227103
_diffrn_reflns_point_group_measured_fraction_full 0.998
_diffrn_reflns_point_group_measured_fraction_max 0.996
_diffrn_reflns_theta_full 25.242
_diffrn_reflns_theta_max 47.880
_diffrn_reflns_theta_min 2.229
_exptl_absorpt_coefficient_mu 0.113
_exptl_absorpt_correction_T_max 0.7494
_exptl_absorpt_correction_T_min 0.7172
_exptl_absorpt_correction_type multi-scan
_exptl_absorpt_process_details
; 
 SADABS 2016/2: Krause, L., Herbst-Irmer, R., Sheldrick G.M. & Stalke D., 
 J. Appl. Cryst. 48 (2015) 3-10 
;
_exptl_crystal_colour orange
_exptl_crystal_density_diffrn 1.192
_exptl_crystal_description pillar
_exptl_crystal_F_000 700
_exptl_crystal_size_max 0.535
_exptl_crystal_size_mid 0.179
_exptl_crystal_size_min 0.110
_refine_diff_density_max 0.626
_refine_diff_density_min -0.479
_refine_diff_density_rms 0.063
_refine_ls_extinction_method none
_refine_ls_goodness_of_fit_ref 1.042
_refine_ls_hydrogen_treatment mixed
_refine_ls_matrix_type full
_refine_ls_number_parameters 546
_refine_ls_number_reflns 34087
_refine_ls_number_restraints 167
_refine_ls_restrained_S_all 1.040
_refine_ls_R_factor_all 0.0747
_refine_ls_R_factor_gt 0.0435
_refine_ls_shift/su_max 0.001
_refine_ls_shift/su_mean 0.000
_refine_ls_structure_factor_coef Fsqd
_refine_ls_weighting_details 'w=1/[\s^2^(Fo^2^)+(0.0608P)^2^+0.2147P] where P=(Fo^2^+2Fc^2^)/3'
_refine_ls_weighting_scheme calc
_refine_ls_wR_factor_gt 0.1141
_refine_ls_wR_factor_ref 0.1354
_reflns_Friedel_coverage 0.000
_reflns_number_gt 23742
_reflns_number_total 34087
_reflns_threshold_expression 'I > 2\s(I)'
_cod_data_source_file c9dt03470f2.cif
_cod_data_source_block sh4168
_cod_depositor_comments 'Adding full bibliography for 7701247--7701248.cif.'
_cod_database_code 7701248
_shelx_shelxl_version_number 2018/3
_shelx_space_group_comment
; 
The symmetry employed for this shelxl refinement is uniquely defined 
by the following loop, which should always be used as a source of 
symmetry information in preference to the above space-group names. 
They are only intended as comments. 
;
_shelx_estimated_absorpt_t_min 0.942
_shelx_estimated_absorpt_t_max 0.988

loop_
_space_group_symop_operation_xyz
'x, y, z'
'-x, -y, -z'

loop_
_atom_site_label
_atom_site_type_symbol
_atom_site_fract_x
_atom_site_fract_y
_atom_site_fract_z
_atom_site_U_iso_or_equiv
_atom_site_adp_type
_atom_site_occupancy
_atom_site_site_symmetry_order
_atom_site_calc_flag
_atom_site_refinement_flags_posn
_atom_site_refinement_flags_adp
_atom_site_refinement_flags_occupancy
_atom_site_disorder_assembly
_atom_site_disorder_group
Al1 Al 0.33452(2) 0.40934(2) 0.04013(2) 0.01356(3) Uani 1 1 d . . . . .
C1 C 0.33372(5) 0.20079(4) 0.02990(4) 0.01562(7) Uani 1 1 d . . . . .
C2 C 0.45787(5) 0.16424(5) 0.00966(5) 0.02165(9) Uani 1 1 d . . . . .
H2 H 0.4901(10) 0.0875(9) 0.0491(9) 0.026 Uiso 1 1 d . U . . .
C3 C 0.53754(6) 0.25286(6) -0.08014(6) 0.02415(10) Uani 1 1 d . . . . .
H3 H 0.6311(11) 0.2464(9) -0.1087(9) 0.029 Uiso 1 1 d . U . . .
C4 C 0.46399(6) 0.34487(5) -0.11669(5) 0.02167(9) Uani 1 1 d . . . . .
H4 H 0.4917(10) 0.4169(9) -0.1768(9) 0.026 Uiso 1 1 d . U . . .
C5 C 0.33263(5) 0.32088(4) -0.04420(4) 0.01671(7) Uani 1 1 d . . . . .
H5 H 0.2629(10) 0.3510(8) -0.0780(8) 0.020 Uiso 1 1 d . U . . .
C6 C 0.21725(5) 0.12824(4) 0.10317(4) 0.01658(7) Uani 1 1 d . . . . .
C7 C 0.25631(7) 0.00542(5) 0.12747(6) 0.02590(11) Uani 1 1 d . . . . .
H7A H 0.288981 -0.003484 0.058005 0.039 Uiso 1 1 calc R U . . .
H7B H 0.182522 -0.041850 0.175685 0.039 Uiso 1 1 calc R U . . .
H7C H 0.322245 -0.016487 0.164173 0.039 Uiso 1 1 calc R U . . .
C8 C 0.12378(6) 0.15822(5) 0.03562(5) 0.02069(9) Uani 1 1 d . . . . .
H8A H 0.090581 0.234171 0.022196 0.031 Uiso 1 1 calc R U . . .
H8B H 0.053652 0.105918 0.076946 0.031 Uiso 1 1 calc R U . . .
H8C H 0.167790 0.153603 -0.035156 0.031 Uiso 1 1 calc R U . . .
C9 C 0.15268(5) 0.14265(4) 0.21573(4) 0.01705(7) Uani 1 1 d . . . . .
C10 C 0.01983(6) 0.09137(6) 0.27557(5) 0.02445(10) Uani 1 1 d . . . . .
H10A H -0.037317 0.134183 0.231743 0.037 Uiso 1 1 calc R U . . .
H10B H -0.012794 0.093406 0.348291 0.037 Uiso 1 1 calc R U . . .
H10C H 0.025255 0.013976 0.284671 0.037 Uiso 1 1 calc R U . . .
C11 C 0.23365(7) 0.08343(6) 0.29420(5) 0.02472(10) Uani 1 1 d . . . . .
H11A H 0.321696 0.106821 0.254904 0.037 Uiso 1 1 calc R U . . .
H11B H 0.229466 0.002630 0.320213 0.037 Uiso 1 1 calc R U . . .
H11C H 0.201424 0.103043 0.357518 0.037 Uiso 1 1 calc R U . . .
C12 C 0.13934(5) 0.26496(4) 0.19264(4) 0.01552(7) Uani 1 1 d . . . . .
C13 C 0.21490(5) 0.32332(5) 0.21270(4) 0.01792(8) Uani 1 1 d . . . . .
H13 H 0.2748(10) 0.2923(9) 0.2542(9) 0.022 Uiso 1 1 d . U . . .
C14 C 0.18338(5) 0.44064(5) 0.16459(5) 0.02014(9) Uani 1 1 d . . . . .
H14 H 0.2123(10) 0.4974(9) 0.1768(9) 0.024 Uiso 1 1 d . U . . .
C15 C 0.08565(5) 0.45065(5) 0.11850(5) 0.02055(9) Uani 1 1 d . . . . .
H15 H 0.0450(10) 0.5205(9) 0.0799(9) 0.025 Uiso 1 1 d . U . . .
C16 C 0.05867(5) 0.34420(5) 0.13700(5) 0.01832(8) Uani 1 1 d . . . . .
H16 H -0.0026(10) 0.3315(8) 0.1103(9) 0.022 Uiso 1 1 d . U . . .
N1 N 0.39142(4) 0.56630(3) -0.06508(3) 0.01351(6) Uani 1 1 d . . . . .
C17 C 0.49620(4) 0.55852(4) -0.04271(4) 0.01358(6) Uani 1 1 d . . . . .
C18 C 0.34521(5) 0.66827(4) -0.14356(4) 0.01561(7) Uani 1 1 d . . . . .
C19 C 0.28486(6) 0.63053(6) -0.20377(6) 0.02479(11) Uani 1 1 d . . . . .
H19A H 0.246325 0.694985 -0.252490 0.037 Uiso 1 1 calc R U . . .
H19B H 0.219603 0.575825 -0.149640 0.037 Uiso 1 1 calc R U . . .
H19C H 0.349921 0.596565 -0.247806 0.037 Uiso 1 1 calc R U . . .
C20 C 0.45187(6) 0.74851(5) -0.22566(5) 0.02407(10) Uani 1 1 d . . . . .
H20A H 0.516752 0.711212 -0.266331 0.036 Uiso 1 1 calc R U . . .
H20B H 0.489408 0.772162 -0.185872 0.036 Uiso 1 1 calc R U . . .
H20C H 0.418134 0.813828 -0.277646 0.036 Uiso 1 1 calc R U . . .
C21 C 0.24602(5) 0.72301(5) -0.07502(5) 0.02009(9) Uani 1 1 d . . . . .
H21A H 0.206769 0.787002 -0.123538 0.030 Uiso 1 1 calc R U . . .
H21B H 0.286860 0.748194 -0.038462 0.030 Uiso 1 1 calc R U . . .
H21C H 0.180944 0.668878 -0.019166 0.030 Uiso 1 1 calc R U . . .
Al2A Al 0.17273(2) 0.41842(2) 0.53480(2) 0.01343(3) Uani 0.9537(7) 1 d . U P A 1
N2A N 0.10410(4) 0.57629(4) 0.50005(4) 0.01355(6) Uani 0.9537(7) 1 d D U P A 1
C39A C -0.00041(4) 0.56031(4) 0.48935(4) 0.01360(7) Uani 0.9537(7) 1 d . U P A 1
Al2B Al 0.1049(3) 0.3580(3) 0.5891(3) 0.0149(7) Uani 0.0463(7) 1 d . U P A 2
N2B N 0.0401(9) 0.6258(9) 0.4739(8) 0.0161(11) Uani 0.0463(7) 1 d D U P A 2
C39B C 0.0468(10) 0.5207(10) 0.5146(9) 0.0166(12) Uani 0.0463(7) 1 d . U P A 2
C22 C 0.18691(5) 0.22055(4) 0.72475(4) 0.01472(7) Uani 1 1 d . . . . .
C23 C 0.06407(5) 0.18578(5) 0.77909(5) 0.02197(9) Uani 1 1 d . . . . .
H23 H 0.0340(10) 0.1059(9) 0.8102(9) 0.026 Uiso 1 1 d . U . . .
C24 C -0.01725(6) 0.27753(6) 0.79009(5) 0.02521(11) Uani 1 1 d . . . . .
H24 H -0.1082(11) 0.2737(9) 0.8247(9) 0.030 Uiso 1 1 d . U . . .
C25 C 0.05423(6) 0.36963(5) 0.74362(5) 0.02242(10) Uani 1 1 d . . . . .
H25 H 0.0248(11) 0.4420(9) 0.7395(9) 0.027 Uiso 1 1 d . U . . .
C26A C 0.18499(5) 0.34255(5) 0.69074(5) 0.01601(8) Uani 0.9537(7) 1 d . U P A 1
H26A H 0.2554(10) 0.3772(9) 0.6921(9) 0.019 Uiso 0.9537(7) 1 d . U P A 1
C26B C 0.1840(13) 0.3217(12) 0.7308(13) 0.0202(16) Uiso 0.0463(7) 1 d . U P A 2
H26B H 0.254688 0.354973 0.727291 0.024 Uiso 0.0463(7) 1 calc R U P A 2
C27 C 0.30516(5) 0.14621(4) 0.71486(4) 0.01568(7) Uani 1 1 d . . . . .
C28 C 0.27038(7) 0.02536(5) 0.79786(6) 0.02495(11) Uani 1 1 d . . . . .
H28A H 0.204865 0.000669 0.782048 0.037 Uiso 1 1 calc R U . . .
H28B H 0.238421 0.021364 0.873008 0.037 Uiso 1 1 calc R U . . .
H28C H 0.345689 -0.022936 0.791401 0.037 Uiso 1 1 calc R U . . .
C29 C 0.39937(5) 0.18125(5) 0.75197(5) 0.02069(9) Uani 1 1 d . . . . .
H29A H 0.471218 0.128477 0.755981 0.031 Uiso 1 1 calc R U . . .
H29B H 0.356893 0.181413 0.824893 0.031 Uiso 1 1 calc R U . . .
H29C H 0.429832 0.256131 0.698621 0.031 Uiso 1 1 calc R U . . .
C30 C 0.36693(5) 0.15225(4) 0.59313(4) 0.01636(7) Uani 1 1 d . . . . .
C31 C 0.50196(6) 0.10120(5) 0.57679(6) 0.02316(10) Uani 1 1 d . . . . .
H31A H 0.533150 0.098147 0.504520 0.035 Uiso 1 1 calc R U . . .
H31B H 0.500520 0.025709 0.635025 0.035 Uiso 1 1 calc R U . . .
H31C H 0.557993 0.147317 0.580449 0.035 Uiso 1 1 calc R U . . .
C32 C 0.28757(6) 0.08671(5) 0.57093(6) 0.02269(10) Uani 1 1 d . . . . .
H32A H 0.317066 0.102089 0.492318 0.034 Uiso 1 1 calc R U . . .
H32B H 0.198351 0.109449 0.591359 0.034 Uiso 1 1 calc R U . . .
H32C H 0.296672 0.006799 0.614950 0.034 Uiso 1 1 calc R U . . .
C33 C 0.37437(5) 0.27238(4) 0.50886(4) 0.01552(7) Uani 1 1 d . . . . .
C34A C 0.29458(6) 0.32499(5) 0.44157(5) 0.01746(8) Uani 0.9537(7) 1 d . U P A 1
H34 H 0.2372(10) 0.2902(9) 0.4293(9) 0.021 Uiso 0.9537(7) 1 d . U P A 1
C34B C 0.2588(15) 0.3268(12) 0.4718(13) 0.0220(17) Uiso 0.0463(7) 1 d . U P A 2
H34B H 0.176177 0.299936 0.493845 0.026 Uiso 0.0463(7) 1 calc R U P A 2
C35 C 0.32102(5) 0.44261(5) 0.38459(5) 0.02087(9) Uani 1 1 d . . . . .
H35 H 0.2887(10) 0.4969(9) 0.3248(9) 0.025 Uiso 1 1 d . U . . .
C36 C 0.42131(6) 0.45807(5) 0.41583(5) 0.02175(9) Uani 1 1 d . . . . .
H37 H 0.4613(10) 0.5298(9) 0.3887(9) 0.026 Uiso 1 1 d . U . . .
C38 C 0.45381(5) 0.35475(5) 0.48975(5) 0.01902(8) Uani 1 1 d . . . . .
H38 H 0.5173(10) 0.3447(9) 0.5220(9) 0.023 Uiso 1 1 d . U . . .
C40A C 0.14249(6) 0.68442(6) 0.48421(7) 0.01539(10) Uani 0.9537(7) 1 d D U P A 1
C41A C 0.19553(7) 0.66058(7) 0.57797(6) 0.02403(12) Uani 0.9537(7) 1 d D U P A 1
H41A H 0.261606 0.602423 0.580264 0.036 Uiso 0.9537(7) 1 calc R U P A 1
H41B H 0.127420 0.635336 0.648270 0.036 Uiso 0.9537(7) 1 calc R U P A 1
H41C H 0.231685 0.728644 0.565671 0.036 Uiso 0.9537(7) 1 calc R U P A 1
C42A C 0.24491(6) 0.72957(9) 0.37238(8) 0.02115(14) Uani 0.9537(7) 1 d D U P A 1
H42A H 0.208656 0.744272 0.313474 0.032 Uiso 0.9537(7) 1 calc R U P A 1
H42B H 0.314133 0.674497 0.371172 0.032 Uiso 0.9537(7) 1 calc R U P A 1
H42C H 0.277558 0.798866 0.360851 0.032 Uiso 0.9537(7) 1 calc R U P A 1
C43A C 0.03181(6) 0.76715(6) 0.48577(7) 0.02450(12) Uani 0.9537(7) 1 d D U P A 1
H43A H 0.061074 0.837419 0.475184 0.037 Uiso 0.9537(7) 1 calc R U P A 1
H43B H -0.034191 0.736607 0.556968 0.037 Uiso 0.9537(7) 1 calc R U P A 1
H43C H -0.002691 0.780654 0.426160 0.037 Uiso 0.9537(7) 1 calc R U P A 1
C40B C 0.1208(12) 0.6975(12) 0.4815(16) 0.0188(17) Uani 0.0463(7) 1 d D U P A 2
C41B C 0.1886(16) 0.6335(13) 0.5687(14) 0.025(2) Uani 0.0463(7) 1 d . U P A 2
H41D H 0.233147 0.568435 0.557223 0.038 Uiso 0.0463(7) 1 calc R U P A 2
H41E H 0.126551 0.608878 0.642371 0.038 Uiso 0.0463(7) 1 calc R U P A 2
H41F H 0.249816 0.682071 0.562504 0.038 Uiso 0.0463(7) 1 calc R U P A 2
C42B C 0.2235(19) 0.735(2) 0.3701(17) 0.02115(14) Uani 0.0463(7) 1 d D U P A 2
H42D H 0.213871 0.697533 0.327812 0.032 Uiso 0.0463(7) 1 calc R U P A 2
H42E H 0.306957 0.717114 0.381784 0.032 Uiso 0.0463(7) 1 calc R U P A 2
H42F H 0.215676 0.816183 0.329085 0.032 Uiso 0.0463(7) 1 calc R U P A 2
C43B C 0.0407(12) 0.7946(11) 0.4988(13) 0.0229(19) Uani 0.0463(7) 1 d D U P A 2
H43D H 0.008273 0.838238 0.435782 0.034 Uiso 0.0463(7) 1 calc R U P A 2
H43E H 0.092620 0.841993 0.505162 0.034 Uiso 0.0463(7) 1 calc R U P A 2
H43F H -0.030368 0.766255 0.566616 0.034 Uiso 0.0463(7) 1 calc R U P A 2

loop_
_atom_site_aniso_label
_atom_site_aniso_U_11
_atom_site_aniso_U_22
_atom_site_aniso_U_33
_atom_site_aniso_U_23
_atom_site_aniso_U_13
_atom_site_aniso_U_12
Al1 0.01202(6) 0.01546(6) 0.01441(6) -0.00692(5) -0.00411(5) -0.00101(5)
C1 0.01492(16) 0.01661(17) 0.01658(17) -0.00797(14) -0.00447(14) -0.00097(13)
C2 0.01630(19) 0.0250(2) 0.0245(2) -0.0124(2) -0.00558(17) 0.00201(17)
C3 0.01619(19) 0.0331(3) 0.0253(2) -0.0176(2) 0.00004(17) -0.00368(19)
C4 0.0226(2) 0.0248(2) 0.0173(2) -0.01176(18) 0.00196(16) -0.00810(18)
C5 0.01796(18) 0.01665(18) 0.01560(17) -0.00750(15) -0.00299(14) -0.00267(14)
C6 0.01650(17) 0.01492(17) 0.01885(19) -0.00674(15) -0.00576(15) -0.00160(13)
C7 0.0278(3) 0.0159(2) 0.0316(3) -0.0091(2) -0.0072(2) -0.00078(18)
C8 0.0198(2) 0.0247(2) 0.0223(2) -0.01166(19) -0.00792(17) -0.00347(17)
C9 0.01626(17) 0.01772(18) 0.01570(17) -0.00458(15) -0.00514(14) -0.00290(14)
C10 0.0209(2) 0.0259(2) 0.0220(2) -0.0063(2) -0.00221(18) -0.00902(19)
C11 0.0275(3) 0.0237(2) 0.0207(2) -0.00316(19) -0.0126(2) -0.0011(2)
C12 0.01294(15) 0.01903(18) 0.01502(17) -0.00760(14) -0.00322(13) -0.00200(13)
C13 0.01570(17) 0.0243(2) 0.01617(18) -0.01039(16) -0.00379(14) -0.00278(15)
C14 0.01775(19) 0.0232(2) 0.0221(2) -0.01428(19) -0.00146(16) -0.00271(16)
C15 0.01670(18) 0.0208(2) 0.0245(2) -0.01233(18) -0.00379(17) 0.00206(16)
C16 0.01384(16) 0.0212(2) 0.0220(2) -0.01080(17) -0.00595(15) 0.00102(14)
N1 0.01232(13) 0.01455(14) 0.01497(14) -0.00630(12) -0.00620(11) 0.00135(11)
C17 0.01236(14) 0.01397(16) 0.01517(16) -0.00602(13) -0.00551(12) 0.00064(12)
C18 0.01411(16) 0.01678(17) 0.01592(17) -0.00580(14) -0.00728(13) 0.00269(13)
C19 0.0253(2) 0.0305(3) 0.0276(3) -0.0158(2) -0.0175(2) 0.0077(2)
C20 0.0183(2) 0.0225(2) 0.0208(2) -0.00040(18) -0.00532(17) 0.00005(17)
C21 0.01889(19) 0.01770(19) 0.0228(2) -0.00900(17) -0.00670(17) 0.00445(15)
Al2A 0.01118(6) 0.01559(7) 0.01415(7) -0.00676(5) -0.00477(5) 0.00183(5)
N2A 0.01181(13) 0.01460(15) 0.01485(15) -0.00599(12) -0.00495(12) -0.00024(11)
C39A 0.01171(15) 0.01433(16) 0.01548(17) -0.00640(14) -0.00498(13) 0.00039(12)
Al2B 0.0127(12) 0.0153(13) 0.0152(13) -0.0054(11) -0.0045(10) 0.0015(10)
N2B 0.015(2) 0.022(2) 0.014(2) -0.0085(18) -0.0056(18) -0.0023(19)
C39B 0.013(2) 0.022(2) 0.014(2) -0.0068(18) -0.0045(18) 0.0012(19)
C22 0.01444(16) 0.01585(17) 0.01504(16) -0.00757(14) -0.00515(13) 0.00161(13)
C23 0.01648(19) 0.0247(2) 0.0231(2) -0.00999(19) -0.00339(17) -0.00184(17)
C24 0.01588(19) 0.0336(3) 0.0215(2) -0.0114(2) -0.00250(17) 0.00448(19)
C25 0.0226(2) 0.0251(2) 0.0173(2) -0.01135(18) -0.00448(17) 0.00922(18)
C26A 0.01741(19) 0.01562(18) 0.0149(2) -0.00744(16) -0.00510(15) 0.00345(14)
C27 0.01582(16) 0.01468(16) 0.01770(18) -0.00740(14) -0.00693(14) 0.00270(13)
C28 0.0303(3) 0.0153(2) 0.0247(2) -0.00576(18) -0.0076(2) 0.00207(18)
C29 0.0194(2) 0.0259(2) 0.0211(2) -0.01119(19) -0.01120(17) 0.00366(17)
C30 0.01482(16) 0.01770(18) 0.02030(19) -0.01132(16) -0.00702(14) 0.00391(13)
C31 0.0178(2) 0.0250(2) 0.0291(3) -0.0153(2) -0.00861(19) 0.00855(18)
C32 0.0233(2) 0.0227(2) 0.0305(3) -0.0174(2) -0.0106(2) 0.00243(18)
C33 0.01267(15) 0.01964(19) 0.01614(17) -0.00970(15) -0.00486(13) 0.00259(13)
C34A 0.01443(18) 0.0245(2) 0.01589(19) -0.01089(18) -0.00554(16) 0.00280(16)
C35 0.0190(2) 0.0244(2) 0.01561(19) -0.00675(17) -0.00505(16) 0.00358(17)
C36 0.01768(19) 0.0220(2) 0.0199(2) -0.00634(18) -0.00193(16) -0.00113(16)
C38 0.01388(17) 0.0225(2) 0.0200(2) -0.00844(17) -0.00487(15) -0.00020(15)
C40A 0.0140(2) 0.0156(2) 0.0183(2) -0.00742(18) -0.00600(18) -0.00128(15)
C41A 0.0266(3) 0.0279(3) 0.0217(3) -0.0087(2) -0.0108(2) -0.0080(2)
C42A 0.0204(3) 0.0193(3) 0.0195(2) -0.00480(18) -0.0034(2) -0.0050(3)
C43A 0.0191(2) 0.0196(3) 0.0400(4) -0.0172(3) -0.0099(2) 0.00226(19)
C40B 0.019(3) 0.022(3) 0.019(3) -0.007(2) -0.008(3) -0.010(2)
C41B 0.029(4) 0.020(4) 0.027(4) -0.013(3) -0.002(4) -0.011(3)
C42B 0.0204(3) 0.0193(3) 0.0195(2) -0.00480(18) -0.0034(2) -0.0050(3)
C43B 0.017(4) 0.019(4) 0.031(4) -0.013(3) 0.000(3) -0.005(3)

loop_
_atom_type_symbol
_atom_type_description
_atom_type_scat_dispersion_real
_atom_type_scat_dispersion_imag
_atom_type_scat_source
C C 0.0033 0.0016 'International Tables Vol C Tables 4.2.6.8 and 6.1.1.4'
H H 0.0000 0.0000 'International Tables Vol C Tables 4.2.6.8 and 6.1.1.4'
N N 0.0061 0.0033 'International Tables Vol C Tables 4.2.6.8 and 6.1.1.4'
Al Al 0.0645 0.0514 'International Tables Vol C Tables 4.2.6.8 and 6.1.1.4'

loop_
_geom_angle_atom_site_label_1
_geom_angle_atom_site_label_2
_geom_angle_atom_site_label_3
_geom_angle
_geom_angle_site_symmetry_1
_geom_angle_site_symmetry_3
N1 Al1 C5 110.55(2) . .
N1 Al1 C17 67.522(18) . 2_665
C5 Al1 C17 118.88(2) . 2_665
N1 Al1 C14 100.32(2) . .
C5 Al1 C14 128.68(2) . .
C17 Al1 C14 110.38(2) 2_665 .
N1 Al1 C13 137.03(2) . .
C5 Al1 C13 108.22(2) . .
C17 Al1 C13 108.25(2) 2_665 .
C14 Al1 C13 38.81(2) . .
N1 Al1 C17 30.759(15) . .
C5 Al1 C17 119.83(2) . .
C17 Al1 C17 36.76(2) 2_665 .
C14 Al1 C17 107.81(2) . .
C13 Al1 C17 130.179(19) . .
C2 C1 C5 107.22(5) . .
C2 C1 C6 126.37(5) . .
C5 C1 C6 125.93(4) . .
C1 C2 C3 109.75(5) . .
C1 C2 H2 126.5(6) . .
C3 C2 H2 123.8(6) . .
C4 C3 C2 108.91(5) . .
C4 C3 H3 126.8(7) . .
C2 C3 H3 124.3(7) . .
C3 C4 C5 108.57(5) . .
C3 C4 H4 127.3(6) . .
C5 C4 H4 124.0(6) . .
C4 C5 C1 105.04(5) . .
C4 C5 Al1 95.73(3) . .
C1 C5 Al1 108.27(3) . .
C4 C5 H5 118.5(6) . .
C1 C5 H5 118.6(6) . .
Al1 C5 H5 108.1(6) . .
C1 C6 C7 108.94(5) . .
C1 C6 C8 107.89(4) . .
C7 C6 C8 105.65(5) . .
C1 C6 C9 112.35(4) . .
C7 C6 C9 110.29(5) . .
C8 C6 C9 111.45(4) . .
C6 C7 H7A 109.5 . .
C6 C7 H7B 109.5 . .
H7A C7 H7B 109.5 . .
C6 C7 H7C 109.5 . .
H7A C7 H7C 109.5 . .
H7B C7 H7C 109.5 . .
C6 C8 H8A 109.5 . .
C6 C8 H8B 109.5 . .
H8A C8 H8B 109.5 . .
C6 C8 H8C 109.5 . .
H8A C8 H8C 109.5 . .
H8B C8 H8C 109.5 . .
C12 C9 C11 109.30(5) . .
C12 C9 C10 108.23(5) . .
C11 C9 C10 107.60(5) . .
C12 C9 C6 110.08(4) . .
C11 C9 C6 110.01(5) . .
C10 C9 C6 111.55(4) . .
C9 C10 H10A 109.5 . .
C9 C10 H10B 109.5 . .
H10A C10 H10B 109.5 . .
C9 C10 H10C 109.5 . .
H10A C10 H10C 109.5 . .
H10B C10 H10C 109.5 . .
C9 C11 H11A 109.5 . .
C9 C11 H11B 109.5 . .
H11A C11 H11B 109.5 . .
C9 C11 H11C 109.5 . .
H11A C11 H11C 109.5 . .
H11B C11 H11C 109.5 . .
C13 C12 C16 107.13(5) . .
C13 C12 C9 125.98(5) . .
C16 C12 C9 126.60(5) . .
C12 C13 C14 108.26(5) . .
C12 C13 Al1 97.47(3) . .
C14 C13 Al1 67.62(3) . .
C12 C13 H13 127.4(6) . .
C14 C13 H13 124.2(6) . .
Al1 C13 H13 104.0(6) . .
C15 C14 C13 106.69(5) . .
C15 C14 Al1 96.79(4) . .
C13 C14 Al1 73.57(3) . .
C15 C14 H14 127.7(6) . .
C13 C14 H14 124.4(6) . .
Al1 C14 H14 106.8(6) . .
C16 C15 C14 108.28(5) . .
C16 C15 H15 126.2(6) . .
C14 C15 H15 125.6(6) . .
C15 C16 C12 109.60(5) . .
C15 C16 H16 122.5(6) . .
C12 C16 H16 127.8(6) . .
C17 N1 C18 124.62(4) . .
C17 N1 Al1 96.52(3) . .
C18 N1 Al1 138.83(3) . .
N1 C17 C17 106.57(5) . 2_665
N1 C17 Al1 164.04(4) . 2_665
C17 C17 Al1 89.38(4) 2_665 2_665
N1 C17 Al1 52.72(3) . .
C17 C17 Al1 53.85(3) 2_665 .
Al1 C17 Al1 143.24(2) 2_665 .
N1 C18 C20 111.85(4) . .
N1 C18 C19 106.49(4) . .
C20 C18 C19 110.43(5) . .
N1 C18 C21 106.97(4) . .
C20 C18 C21 110.30(5) . .
C19 C18 C21 110.69(4) . .
C18 C19 H19A 109.5 . .
C18 C19 H19B 109.5 . .
H19A C19 H19B 109.5 . .
C18 C19 H19C 109.5 . .
H19A C19 H19C 109.5 . .
H19B C19 H19C 109.5 . .
C18 C20 H20A 109.5 . .
C18 C20 H20B 109.5 . .
H20A C20 H20B 109.5 . .
C18 C20 H20C 109.5 . .
H20A C20 H20C 109.5 . .
H20B C20 H20C 109.5 . .
C18 C21 H21A 109.5 . .
C18 C21 H21B 109.5 . .
H21A C21 H21B 109.5 . .
C18 C21 H21C 109.5 . .
H21A C21 H21C 109.5 . .
H21B C21 H21C 109.5 . .
N2A Al2A C26A 111.10(2) . .
N2A Al2A C39A 67.441(19) . 2_566
C26A Al2A C39A 119.37(2) . 2_566
N2A Al2A C35 100.55(2) . .
C26A Al2A C35 127.69(2) . .
C39A Al2A C35 110.79(2) 2_566 .
N2A Al2A C34A 136.90(2) . .
C26A Al2A C34A 108.01(2) . .
C39A Al2A C34A 107.61(2) 2_566 .
C35 Al2A C34A 38.87(2) . .
N2A Al2A C39A 30.769(16) . .
C26A Al2A C39A 120.55(2) . .
C39A Al2A C39A 36.67(2) 2_566 .
C35 Al2A C39A 108.11(2) . .
C34A Al2A C39A 129.56(2) . .
C39A N2A C40A 124.60(5) . .
C39A N2A Al2A 96.21(3) . .
C40A N2A Al2A 139.15(4) . .
N2A C39A C39A 106.76(5) . 2_566
N2A C39A Al2A 163.65(4) . 2_566
C39A C39A Al2A 89.58(4) 2_566 2_566
N2A C39A Al2A 53.02(3) . .
C39A C39A Al2A 53.75(3) 2_566 .
Al2A C39A Al2A 143.33(2) 2_566 .
N2B Al2B C39B 66.4(4) 2_566 .
N2B Al2B C34B 101.4(5) 2_566 .
C39B Al2B C34B 107.3(5) . .
N2B Al2B C25 116.4(3) 2_566 .
C39B Al2B C25 90.9(3) . .
C34B Al2B C25 142.1(4) . .
N2B Al2B C26B 152.8(5) 2_566 .
C39B Al2B C26B 114.8(5) . .
C34B Al2B C26B 103.7(5) . .
C25 Al2B C26B 38.8(3) . .
N2B Al2B C22 137.4(3) 2_566 .
C39B Al2B C22 149.7(4) . .
C34B Al2B C22 87.8(4) . .
C25 Al2B C22 63.10(10) . .
C26B Al2B C22 34.9(3) . .
N2B Al2B C24 98.5(3) 2_566 .
C39B Al2B C24 109.6(3) . .
C34B Al2B C24 142.7(4) . .
C25 Al2B C24 32.91(6) . .
C26B Al2B C24 54.7(4) . .
C22 Al2B C24 56.74(9) . .
C39B N2B C40B 124.5(11) . .
N2B C39B C39B 108.4(12) . 2_566
N2B C39B Al2B 162.8(9) . .
C39B C39B Al2B 88.6(10) 2_566 .
C23 C22 C26B 103.1(6) . .
C23 C22 C26A 107.06(5) . .
C23 C22 C27 126.54(5) . .
C26B C22 C27 123.8(6) . .
C26A C22 C27 125.91(4) . .
C23 C22 Al2B 85.16(10) . .
C26B C22 Al2B 71.0(7) . .
C27 C22 Al2B 130.67(10) . .
C22 C23 C24 109.88(6) . .
C22 C23 H23 125.8(6) . .
C24 C23 H23 124.3(6) . .
C25 C24 C23 108.79(5) . .
C25 C24 Al2B 58.55(9) . .
C23 C24 Al2B 77.60(9) . .
C25 C24 H24 126.1(7) . .
C23 C24 H24 125.1(7) . .
Al2B C24 H24 129.0(7) . .
C24 C25 C26A 108.69(5) . .
C24 C25 C26B 102.2(5) . .
C24 C25 Al2B 88.54(11) . .
C26B C25 Al2B 76.4(6) . .
C24 C25 H25 126.6(7) . .
C26A C25 H25 124.5(7) . .
C26B C25 H25 129.4(9) . .
Al2B C25 H25 113.5(7) . .
C25 C26A C22 104.95(5) . .
C25 C26A Al2A 95.53(4) . .
C22 C26A Al2A 107.63(4) . .
C25 C26A H26A 118.5(6) . .
C22 C26A H26A 119.8(6) . .
Al2A C26A H26A 107.3(6) . .
C22 C26B C25 109.6(9) . .
C22 C26B Al2B 74.0(6) . .
C25 C26B Al2B 64.8(6) . .
C22 C26B H26B 125.2 . .
C25 C26B H26B 125.2 . .
Al2B C26B H26B 127.5 . .
C22 C27 C28 109.05(5) . .
C22 C27 C29 107.82(4) . .
C28 C27 C29 105.87(5) . .
C22 C27 C30 112.40(4) . .
C28 C27 C30 109.94(4) . .
C29 C27 C30 111.52(4) . .
C27 C28 H28A 109.5 . .
C27 C28 H28B 109.5 . .
H28A C28 H28B 109.5 . .
C27 C28 H28C 109.5 . .
H28A C28 H28C 109.5 . .
H28B C28 H28C 109.5 . .
C27 C29 H29A 109.5 . .
C27 C29 H29B 109.5 . .
H29A C29 H29B 109.5 . .
C27 C29 H29C 109.5 . .
H29A C29 H29C 109.5 . .
H29B C29 H29C 109.5 . .
C33 C30 C32 109.27(4) . .
C33 C30 C31 108.13(5) . .
C32 C30 C31 107.38(4) . .
C33 C30 C27 110.12(4) . .
C32 C30 C27 110.24(5) . .
C31 C30 C27 111.63(4) . .
C30 C31 H31A 109.5 . .
C30 C31 H31B 109.5 . .
H31A C31 H31B 109.5 . .
C30 C31 H31C 109.5 . .
H31A C31 H31C 109.5 . .
H31B C31 H31C 109.5 . .
C30 C32 H32A 109.5 . .
C30 C32 H32B 109.5 . .
H32A C32 H32B 109.5 . .
C30 C32 H32C 109.5 . .
H32A C32 H32C 109.5 . .
H32B C32 H32C 109.5 . .
C38 C33 C34A 107.06(5) . .
C38 C33 C30 126.83(5) . .
C34A C33 C30 125.90(5) . .
C38 C33 C34B 109.9(5) . .
C30 C33 C34B 118.8(6) . .
C33 C34A C35 108.49(5) . .
C33 C34A Al2A 97.94(4) . .
C35 C34A Al2A 68.12(3) . .
C33 C34A H34 127.3(6) . .
C35 C34A H34 124.1(6) . .
Al2A C34A H34 104.7(6) . .
C33 C34B C35 96.8(9) . .
C33 C34B Al2B 116.1(9) . .
C35 C34B Al2B 107.2(8) . .
C33 C34B H34B 131.6 . .
C35 C34B H34B 131.6 . .
Al2B C34B H34B 56.4 . .
C36 C35 C34A 106.43(5) . .
C36 C35 C34B 108.2(5) . .
C36 C35 Al2A 98.06(4) . .
C34A C35 Al2A 73.01(3) . .
C36 C35 H35 126.6(6) . .
C34A C35 H35 125.7(6) . .
C34B C35 H35 124.8(8) . .
Al2A C35 H35 106.4(6) . .
C38 C36 C35 108.36(5) . .
C38 C36 H37 126.5(6) . .
C35 C36 H37 125.1(6) . .
C36 C38 C33 109.57(5) . .
C36 C38 H38 123.6(6) . .
C33 C38 H38 126.8(6) . .
N2A C40A C43A 112.03(6) . .
N2A C40A C41A 106.78(6) . .
C43A C40A C41A 110.16(7) . .
N2A C40A C42A 106.73(7) . .
C43A C40A C42A 110.11(6) . .
C41A C40A C42A 110.95(6) . .
C40A C41A H41A 109.5 . .
C40A C41A H41B 109.5 . .
H41A C41A H41B 109.5 . .
C40A C41A H41C 109.5 . .
H41A C41A H41C 109.5 . .
H41B C41A H41C 109.5 . .
C40A C42A H42A 109.5 . .
C40A C42A H42B 109.5 . .
H42A C42A H42B 109.5 . .
C40A C42A H42C 109.5 . .
H42A C42A H42C 109.5 . .
H42B C42A H42C 109.5 . .
C40A C43A H43A 109.5 . .
C40A C43A H43B 109.5 . .
H43A C43A H43B 109.5 . .
C40A C43A H43C 109.5 . .
H43A C43A H43C 109.5 . .
H43B C43A H43C 109.5 . .
N2B C40B C43B 108.6(11) . .
N2B C40B C42B 103.7(15) . .
C43B C40B C42B 111.9(16) . .
N2B C40B C41B 113.1(12) . .
C43B C40B C41B 112.9(13) . .
C42B C40B C41B 106.3(14) . .
C40B C41B H41D 109.5 . .
C40B C41B H41E 109.5 . .
H41D C41B H41E 109.5 . .
C40B C41B H41F 109.5 . .
H41D C41B H41F 109.5 . .
H41E C41B H41F 109.5 . .
C40B C42B H42D 109.5 . .
C40B C42B H42E 109.5 . .
H42D C42B H42E 109.5 . .
C40B C42B H42F 109.5 . .
H42D C42B H42F 109.5 . .
H42E C42B H42F 109.5 . .
C40B C43B H43D 109.5 . .
C40B C43B H43E 109.5 . .
H43D C43B H43E 109.5 . .
C40B C43B H43F 109.5 . .
H43D C43B H43F 109.5 . .
H43E C43B H43F 109.5 . .

loop_
_geom_bond_atom_site_label_1
_geom_bond_atom_site_label_2
_geom_bond_distance
_geom_bond_site_symmetry_2
Al1 N1 2.0176(5) .
Al1 C5 2.0270(5) .
Al1 C17 2.0345(5) 2_665
Al1 C14 2.1322(6) .
Al1 C13 2.2117(6) .
Al1 C17 2.5192(5) .
C1 C2 1.3757(8) .
C1 C5 1.4815(7) .
C1 C6 1.5293(7) .
C2 C3 1.4381(9) .
C2 H2 1.003(11) .
C3 C4 1.3626(10) .
C3 H3 0.994(11) .
C4 C5 1.4729(8) .
C4 H4 0.972(11) .
C5 H5 0.992(10) .
C6 C7 1.5418(8) .
C6 C8 1.5441(8) .
C6 C9 1.5948(8) .
C7 H7A 0.9800 .
C7 H7B 0.9800 .
C7 H7C 0.9800 .
C8 H8A 0.9800 .
C8 H8B 0.9800 .
C8 H8C 0.9800 .
C9 C12 1.5128(8) .
C9 C11 1.5363(8) .
C9 C10 1.5433(8) .
C10 H10A 0.9800 .
C10 H10B 0.9800 .
C10 H10C 0.9800 .
C11 H11A 0.9800 .
C11 H11B 0.9800 .
C11 H11C 0.9800 .
C12 C13 1.4122(7) .
C12 C16 1.4124(8) .
C13 C14 1.4453(9) .
C13 H13 0.966(10) .
C14 C15 1.4186(9) .
C14 H14 0.974(11) .
C15 C16 1.3968(8) .
C15 H15 0.979(11) .
C16 H16 0.958(10) .
N1 C17 1.2968(6) .
N1 C18 1.4775(6) .
C17 C17 1.5079(9) 2_665
C18 C20 1.5216(8) .
C18 C19 1.5272(8) .
C18 C21 1.5308(7) .
C19 H19A 0.9800 .
C19 H19B 0.9800 .
C19 H19C 0.9800 .
C20 H20A 0.9800 .
C20 H20B 0.9800 .
C20 H20C 0.9800 .
C21 H21A 0.9800 .
C21 H21B 0.9800 .
C21 H21C 0.9800 .
Al2A N2A 2.0248(5) .
Al2A C26A 2.0257(6) .
Al2A C39A 2.0320(5) 2_566
Al2A C35 2.1359(6) .
Al2A C34A 2.2012(6) .
Al2A C39A 2.5198(5) .
N2A C39A 1.2967(6) .
N2A C40A 1.4789(8) .
C39A C39A 1.5050(10) 2_566
Al2B N2B 2.050(9) 2_566
Al2B C39B 2.061(12) .
Al2B C34B 2.084(17) .
Al2B C25 2.135(4) .
Al2B C26B 2.294(16) .
Al2B C22 2.332(4) .
Al2B C24 2.502(4) .
N2B C39B 1.262(16) .
N2B C40B 1.485(9) .
C39B C39B 1.51(2) 2_566
C22 C23 1.3738(8) .
C22 C26B 1.389(13) .
C22 C26A 1.4831(7) .
C22 C27 1.5272(7) .
C23 C24 1.4379(9) .
C23 H23 1.027(11) .
C24 C25 1.3600(10) .
C24 H24 0.970(12) .
C25 C26A 1.4714(8) .
C25 C26B 1.478(14) .
C25 H25 0.953(11) .
C26A H26A 0.990(10) .
C26B H26B 0.9500 .
C27 C28 1.5381(8) .
C27 C29 1.5428(7) .
C27 C30 1.5941(7) .
C28 H28A 0.9800 .
C28 H28B 0.9800 .
C28 H28C 0.9800 .
C29 H29A 0.9800 .
C29 H29B 0.9800 .
C29 H29C 0.9800 .
C30 C33 1.5151(8) .
C30 C32 1.5363(8) .
C30 C31 1.5423(7) .
C31 H31A 0.9800 .
C31 H31B 0.9800 .
C31 H31C 0.9800 .
C32 H32A 0.9800 .
C32 H32B 0.9800 .
C32 H32C 0.9800 .
C33 C38 1.4090(8) .
C33 C34A 1.4094(7) .
C33 C34B 1.518(15) .
C34A C35 1.4445(9) .
C34A H34 0.954(11) .
C34B C35 1.580(15) .
C34B H34B 0.9500 .
C35 C36 1.4167(9) .
C35 H35 0.977(11) .
C36 C38 1.3976(8) .
C36 H37 0.985(11) .
C38 H38 0.934(10) .
C40A C43A 1.5228(9) .
C40A C41A 1.5236(10) .
C40A C42A 1.5299(9) .
C41A H41A 0.9800 .
C41A H41B 0.9800 .
C41A H41C 0.9800 .
C42A H42A 0.9800 .
C42A H42B 0.9800 .
C42A H42C 0.9800 .
C43A H43A 0.9800 .
C43A H43B 0.9800 .
C43A H43C 0.9800 .
C40B C43B 1.518(8) .
C40B C42B 1.524(8) .
C40B C41B 1.53(3) .
C41B H41D 0.9800 .
C41B H41E 0.9800 .
C41B H41F 0.9800 .
C42B H42D 0.9800 .
C42B H42E 0.9800 .
C42B H42F 0.9800 .
C43B H43D 0.9800 .
C43B H43E 0.9800 .
C43B H43F 0.9800 .
